data_4066563
loop_
_publ_author_name
'Darensbourg, Donald J.'
'Karroonnirun, Osit'

_publ_section_title
;
 Stereoselective Ring-Opening Polymerization ofrac-Lactides Catalyzed by
 Chiral and Achiral Aluminum Half-Salen Complexes&#x2020;
;
_journal_issue 21
_journal_name_full Organometallics
_journal_page_first 5627
_journal_paper_doi 10.1021/om100518e
_journal_volume 29
_journal_year 2010
_chemical_formula_sum 'C40 H64 Al2 N2 O4'
_chemical_formula_weight 690.89
_chemical_name_systematic
; 
 ? 
;
_space_group_IT_number 14
_symmetry_cell_setting monoclinic
_symmetry_space_group_name_Hall '-P 2ybc'
_symmetry_space_group_name_H-M 'P 1 21/c 1'
_atom_sites_solution_hydrogens geom
_atom_sites_solution_primary direct
_atom_sites_solution_secondary difmap
_audit_creation_method SHELXL-97
_cell_angle_alpha 90.00
_cell_angle_beta 123.063(16)
_cell_angle_gamma 90.00
_cell_formula_units_Z 2
_cell_length_a 14.234(4)
_cell_length_b 8.985(3)
_cell_length_c 18.655(5)
_cell_measurement_reflns_used 2300
_cell_measurement_temperature 110(2)
_cell_measurement_theta_max 56.88
_cell_measurement_theta_min 3.71
_cell_volume 1999.5(11)
_computing_cell_refinement
;
 CELL-NOW (Sheldrick, 2003) and SINT (BRUKER-NONIUS, 2003)
;
_computing_data_collection 'FRAMBO (BRUKER-NONIUS, 2003)'
_computing_data_reduction 'Bruker SAINT'
_computing_molecular_graphics 'X-SEED (Barbour, 2001)'
_computing_publication_material 'Bruker SHELXTL'
_computing_structure_refinement 'SHELXL-97 (Sheldrick, 1997)'
_computing_structure_solution 'SHELXS-97 (Sheldrick, 1990)'
_diffrn_ambient_temperature 110(2)
_diffrn_measured_fraction_theta_full 0.941
_diffrn_measured_fraction_theta_max 0.941
_diffrn_measurement_device_type 'BRUKER GADDS D8 Discover'
_diffrn_measurement_method 'phi and omega scans'
_diffrn_radiation_monochromator graphite
_diffrn_radiation_source 'fine-focus sealed tube'
_diffrn_radiation_type CuK\a
_diffrn_radiation_wavelength 1.54178
_diffrn_reflns_av_R_equivalents 0.1829
_diffrn_reflns_av_sigmaI/netI 0.1227
_diffrn_reflns_limit_h_max 15
_diffrn_reflns_limit_h_min -15
_diffrn_reflns_limit_k_max 9
_diffrn_reflns_limit_k_min -9
_diffrn_reflns_limit_l_max 20
_diffrn_reflns_limit_l_min -20
_diffrn_reflns_number 12357
_diffrn_reflns_theta_full 58.83
_diffrn_reflns_theta_max 58.83
_diffrn_reflns_theta_min 3.71
_exptl_absorpt_coefficient_mu 0.964
_exptl_absorpt_correction_T_max 0.9534
_exptl_absorpt_correction_T_min 0.8689
_exptl_absorpt_correction_type multi-scan
_exptl_absorpt_process_details 'SADABS; (Sheldrick, 2006)'
_exptl_crystal_colour yellos
_exptl_crystal_density_diffrn 1.148
_exptl_crystal_density_method 'not measured'
_exptl_crystal_description Plate
_exptl_crystal_F_000 752
_exptl_crystal_size_max 0.15
_exptl_crystal_size_mid 0.12
_exptl_crystal_size_min 0.05
_refine_diff_density_max 1.250
_refine_diff_density_min -0.360
_refine_diff_density_rms 0.130
_refine_ls_extinction_coef 0.0038(9)
_refine_ls_extinction_expression Fc^*^=kFc[1+0.001xFc^2^\l^3^/sin(2\q)]^-1/4^
_refine_ls_extinction_method SHELXL
_refine_ls_goodness_of_fit_ref 1.019
_refine_ls_hydrogen_treatment constr
_refine_ls_matrix_type full
_refine_ls_number_parameters 225
_refine_ls_number_reflns 2689
_refine_ls_number_restraints 0
_refine_ls_restrained_S_all 1.019
_refine_ls_R_factor_all 0.1233
_refine_ls_R_factor_gt 0.0945
_refine_ls_shift/su_max 0.000
_refine_ls_shift/su_mean 0.000
_refine_ls_structure_factor_coef Fsqd
_refine_ls_weighting_details 'calc w=1/[\s^2^(Fo^2^)+(0.1427P)^2^+0.0000P] where P=(Fo^2^+2Fc^2^)/3'
_refine_ls_weighting_scheme calc
_refine_ls_wR_factor_gt 0.2215
_refine_ls_wR_factor_ref 0.2334
_reflns_number_gt 1807
_reflns_number_total 2689
_reflns_threshold_expression >2sigma(I)
_cod_data_source_file om100518e_si_003.cif
_cod_data_source_block zzz
_cod_depositor_comments
;
The following automatic conversions were performed:

'_symmetry_cell_setting' value 'Monoclinic' changed to 'monoclinic'
according to /home/saulius/struct/CIF-dictionaries/cif_core.dic
dictionary named 'cif_core.dic' version 2.4.1 from 2010-06-29.

Automatic conversion script
Id: cif_fix_values 1715 2011-07-08 13:25:40Z adriana 
;
_cod_original_cell_volume 1999.5(10)
_cod_original_sg_symbol_H-M P21/C
_cod_database_code 4066563

loop_
_symmetry_equiv_pos_as_xyz
'x, y, z'
'-x, y+1/2, -z+1/2'
'-x, -y, -z'
'x, -y-1/2, z-1/2'

loop_
_atom_site_label
_atom_site_type_symbol
_atom_site_fract_x
_atom_site_fract_y
_atom_site_fract_z
_atom_site_U_iso_or_equiv
_atom_site_adp_type
_atom_site_occupancy
_atom_site_symmetry_multiplicity
_atom_site_calc_flag
_atom_site_refinement_flags
Al1 Al -0.00527(12) 0.02803(17) 0.41911(9) 0.0184(5) Uani 1 1 d .
O1 O 0.1104(3) 0.1325(4) 0.4316(2) 0.0219(9) Uani 1 1 d .
O2 O -0.0060(3) -0.1244(4) 0.4855(2) 0.0194(9) Uani 1 1 d .
N1 N 0.0185(3) -0.1300(4) 0.3524(2) 0.0179(10) Uani 1 1 d .
C2 C 0.1811(4) 0.1173(5) 0.4067(3) 0.0201(12) Uani 1 1 d .
C3 C 0.1822(4) -0.0130(5) 0.3646(3) 0.0199(12) Uani 1 1 d .
C4 C 0.2587(4) -0.0302(6) 0.3404(3) 0.0224(12) Uani 1 1 d .
H4 H 0.2559 -0.1182 0.3111 0.027 Uiso 1 1 calc R
C5 C 0.3387(4) 0.0773(6) 0.3578(3) 0.0202(12) Uani 1 1 d .
C6 C 0.3336(4) 0.2079(6) 0.3971(3) 0.0240(13) Uani 1 1 d .
H6 H 0.3854 0.2848 0.4075 0.029 Uiso 1 1 calc R
C7 C 0.2596(4) 0.2336(6) 0.4216(3) 0.0196(12) Uani 1 1 d .
C8 C 0.2587(5) 0.3821(6) 0.4614(4) 0.0271(13) Uani 1 1 d .
C9 C 0.3461(5) 0.4915(6) 0.4695(4) 0.0386(16) Uani 1 1 d .
H9A H 0.4209 0.4474 0.5050 0.058 Uiso 1 1 calc R
H9B H 0.3428 0.5837 0.4961 0.058 Uiso 1 1 calc R
H9C H 0.3306 0.5135 0.4126 0.058 Uiso 1 1 calc R
C10 C 0.2824(5) 0.3569(7) 0.5512(3) 0.0339(15) Uani 1 1 d .
H10A H 0.2283 0.2851 0.5480 0.051 Uiso 1 1 calc R
H10B H 0.2754 0.4514 0.5740 0.051 Uiso 1 1 calc R
H10C H 0.3585 0.3179 0.5888 0.051 Uiso 1 1 calc R
C11 C 0.1434(5) 0.4556(6) 0.4030(4) 0.0335(15) Uani 1 1 d .
H11A H 0.1317 0.4770 0.3472 0.050 Uiso 1 1 calc R
H11B H 0.1405 0.5487 0.4292 0.050 Uiso 1 1 calc R
H11C H 0.0846 0.3882 0.3956 0.050 Uiso 1 1 calc R
C12 C 0.4283(4) 0.0616(6) 0.3370(3) 0.0275(13) Uani 1 1 d .
C13 C 0.4113(6) -0.0783(7) 0.2849(5) 0.053(2) Uani 1 1 d .
H13A H 0.4137 -0.1662 0.3169 0.079 Uiso 1 1 calc R
H13B H 0.4709 -0.0852 0.2737 0.079 Uiso 1 1 calc R
H13C H 0.3383 -0.0734 0.2304 0.079 Uiso 1 1 calc R
C14 C 0.5444(5) 0.0550(9) 0.4222(4) 0.0485(18) Uani 1 1 d .
H14A H 0.5526 0.1401 0.4580 0.073 Uiso 1 1 calc R
H14B H 0.6034 0.0583 0.4102 0.073 Uiso 1 1 calc R
H14C H 0.5508 -0.0377 0.4522 0.073 Uiso 1 1 calc R
C15 C 0.4283(5) 0.1968(7) 0.2871(4) 0.0345(15) Uani 1 1 d .
H15A H 0.3541 0.2078 0.2343 0.052 Uiso 1 1 calc R
H15B H 0.4845 0.1826 0.2728 0.052 Uiso 1 1 calc R
H15C H 0.4464 0.2865 0.3221 0.052 Uiso 1 1 calc R
C16 C 0.0992(4) -0.1279(6) 0.3393(3) 0.0232(13) Uani 1 1 d .
H16 H 0.1040 -0.2108 0.3098 0.028 Uiso 1 1 calc R
C17 C -0.0592(4) -0.2546(6) 0.3166(3) 0.0255(13) Uani 1 1 d .
H17A H -0.0264 -0.3335 0.2998 0.031 Uiso 1 1 calc R
H17B H -0.1296 -0.2209 0.2644 0.031 Uiso 1 1 calc R
C18 C -0.0868(5) -0.3206(6) 0.3793(3) 0.0279(13) Uani 1 1 d .
H18A H -0.1622 -0.2860 0.3626 0.033 Uiso 1 1 calc R
H18B H -0.0897 -0.4304 0.3740 0.033 Uiso 1 1 calc R
C19 C -0.0040(5) -0.2797(6) 0.4718(3) 0.0248(13) Uani 1 1 d .
H19A H -0.0224 -0.3353 0.5085 0.030 Uiso 1 1 calc R
H19B H 0.0723 -0.3091 0.4883 0.030 Uiso 1 1 calc R
C20 C -0.1543(4) 0.1052(6) 0.3263(3) 0.0259(13) Uani 1 1 d .
H20A H -0.1487 0.2142 0.3218 0.031 Uiso 1 1 calc R
H20B H -0.1735 0.0607 0.2713 0.031 Uiso 1 1 calc R
C21 C -0.2501(5) 0.0724(8) 0.3395(4) 0.0461(17) Uani 1 1 d .
H21A H -0.2583 -0.0354 0.3418 0.069 Uiso 1 1 calc R
H21B H -0.3202 0.1144 0.2919 0.069 Uiso 1 1 calc R
H21C H -0.2326 0.1175 0.3933 0.069 Uiso 1 1 calc R

loop_
_atom_site_aniso_label
_atom_site_aniso_U_11
_atom_site_aniso_U_22
_atom_site_aniso_U_33
_atom_site_aniso_U_23
_atom_site_aniso_U_13
_atom_site_aniso_U_12
Al1 0.0166(9) 0.0267(9) 0.0154(8) 0.0015(7) 0.0110(7) -0.0011(7)
O1 0.025(2) 0.027(2) 0.0196(18) -0.0036(16) 0.0158(17) -0.0007(16)
O2 0.022(2) 0.0212(19) 0.0170(18) -0.0007(15) 0.0122(16) 0.0000(15)
N1 0.018(2) 0.022(2) 0.016(2) -0.0004(18) 0.0113(19) -0.0036(18)
C2 0.023(3) 0.027(3) 0.018(3) 0.005(2) 0.016(2) 0.002(2)
C3 0.018(3) 0.024(3) 0.017(3) 0.000(2) 0.009(2) 0.003(2)
C4 0.024(3) 0.026(3) 0.018(3) 0.003(2) 0.011(2) 0.007(2)
C5 0.018(3) 0.027(3) 0.016(3) 0.007(2) 0.010(2) 0.005(2)
C6 0.025(3) 0.028(3) 0.023(3) 0.002(2) 0.016(3) 0.000(2)
C7 0.020(3) 0.023(3) 0.018(3) 0.001(2) 0.012(2) 0.001(2)
C8 0.035(3) 0.025(3) 0.032(3) -0.007(3) 0.024(3) -0.007(3)
C9 0.047(4) 0.033(3) 0.052(4) -0.009(3) 0.038(4) -0.012(3)
C10 0.041(4) 0.041(4) 0.024(3) -0.010(3) 0.020(3) -0.007(3)
C11 0.045(4) 0.027(3) 0.044(4) 0.004(3) 0.034(3) 0.007(3)
C12 0.022(3) 0.036(3) 0.031(3) 0.001(3) 0.019(3) 0.001(3)
C13 0.071(5) 0.041(4) 0.084(5) -0.011(4) 0.066(5) 0.000(4)
C14 0.028(4) 0.084(5) 0.038(4) 0.021(4) 0.021(3) 0.019(3)
C15 0.034(4) 0.050(4) 0.031(3) 0.009(3) 0.025(3) 0.000(3)
C16 0.032(3) 0.023(3) 0.018(3) 0.004(2) 0.016(2) 0.003(2)
C17 0.018(3) 0.033(3) 0.021(3) -0.004(2) 0.008(2) -0.005(2)
C18 0.031(3) 0.029(3) 0.025(3) -0.003(3) 0.016(3) -0.005(3)
C19 0.038(3) 0.020(3) 0.022(3) 0.000(2) 0.019(3) -0.003(2)
C20 0.026(3) 0.029(3) 0.025(3) 0.000(3) 0.015(3) 0.004(2)
C21 0.022(3) 0.050(4) 0.056(4) 0.009(4) 0.015(3) 0.004(3)

loop_
_atom_type_symbol
_atom_type_description
_atom_type_scat_dispersion_real
_atom_type_scat_dispersion_imag
_atom_type_scat_source
C C 0.0181 0.0091 'International Tables Vol C Tables 4.2.6.8 and 6.1.1.4'
H H 0.0000 0.0000 'International Tables Vol C Tables 4.2.6.8 and 6.1.1.4'
Al Al 0.2130 0.2455 'International Tables Vol C Tables 4.2.6.8 and 6.1.1.4'
N N 0.0311 0.0180 'International Tables Vol C Tables 4.2.6.8 and 6.1.1.4'
O O 0.0492 0.0322 'International Tables Vol C Tables 4.2.6.8 and 6.1.1.4'

loop_
_geom_angle_atom_site_label_1
_geom_angle_atom_site_label_2
_geom_angle_atom_site_label_3
_geom_angle
_geom_angle_site_symmetry_1
_geom_angle_site_symmetry_3
O1 Al1 O2 129.73(17) . .
O1 Al1 O2 92.14(16) . 3_556
O2 Al1 O2 74.91(17) . 3_556
O1 Al1 C20 113.4(2) . .
O2 Al1 C20 116.57(19) . .
O2 Al1 C20 99.24(19) 3_556 .
O1 Al1 N1 89.83(16) . .
O2 Al1 N1 87.52(16) . .
O2 Al1 N1 158.63(17) 3_556 .
C20 Al1 N1 99.48(19) . .
O1 Al1 Al1 114.88(13) . 3_556
O2 Al1 Al1 38.09(10) . 3_556
O2 Al1 Al1 36.83(10) 3_556 3_556
C20 Al1 Al1 112.34(16) . 3_556
N1 Al1 Al1 124.62(14) . 3_556
C2 O1 Al1 135.9(3) . .
C19 O2 Al1 126.7(3) . .
C19 O2 Al1 127.9(3) . 3_556
Al1 O2 Al1 105.09(17) . 3_556
C16 N1 C17 117.0(4) . .
C16 N1 Al1 124.4(3) . .
C17 N1 Al1 118.6(3) . .
O1 C2 C3 121.3(4) . .
O1 C2 C7 121.0(4) . .
C3 C2 C7 117.7(4) . .
C4 C3 C2 121.2(5) . .
C4 C3 C16 117.3(5) . .
C2 C3 C16 121.3(5) . .
C5 C4 C3 122.1(5) . .
C5 C4 H4 118.9 . .
C3 C4 H4 118.9 . .
C4 C5 C6 115.7(5) . .
C4 C5 C12 124.6(5) . .
C6 C5 C12 119.8(5) . .
C7 C6 C5 125.4(5) . .
C7 C6 H6 117.3 . .
C5 C6 H6 117.3 . .
C6 C7 C2 117.8(5) . .
C6 C7 C8 121.2(5) . .
C2 C7 C8 121.0(4) . .
C9 C8 C7 112.8(4) . .
C9 C8 C10 107.7(5) . .
C7 C8 C10 110.2(4) . .
C9 C8 C11 106.9(5) . .
C7 C8 C11 108.7(4) . .
C10 C8 C11 110.5(4) . .
C8 C9 H9A 109.5 . .
C8 C9 H9B 109.5 . .
H9A C9 H9B 109.5 . .
C8 C9 H9C 109.5 . .
H9A C9 H9C 109.5 . .
H9B C9 H9C 109.5 . .
C8 C10 H10A 109.5 . .
C8 C10 H10B 109.5 . .
H10A C10 H10B 109.5 . .
C8 C10 H10C 109.5 . .
H10A C10 H10C 109.5 . .
H10B C10 H10C 109.5 . .
C8 C11 H11A 109.5 . .
C8 C11 H11B 109.5 . .
H11A C11 H11B 109.5 . .
C8 C11 H11C 109.5 . .
H11A C11 H11C 109.5 . .
H11B C11 H11C 109.5 . .
C13 C12 C5 111.9(5) . .
C13 C12 C15 108.5(5) . .
C5 C12 C15 111.0(4) . .
C13 C12 C14 109.4(5) . .
C5 C12 C14 108.4(4) . .
C15 C12 C14 107.5(5) . .
C12 C13 H13A 109.5 . .
C12 C13 H13B 109.5 . .
H13A C13 H13B 109.5 . .
C12 C13 H13C 109.5 . .
H13A C13 H13C 109.5 . .
H13B C13 H13C 109.5 . .
C12 C14 H14A 109.5 . .
C12 C14 H14B 109.5 . .
H14A C14 H14B 109.5 . .
C12 C14 H14C 109.5 . .
H14A C14 H14C 109.5 . .
H14B C14 H14C 109.5 . .
C12 C15 H15A 109.5 . .
C12 C15 H15B 109.5 . .
H15A C15 H15B 109.5 . .
C12 C15 H15C 109.5 . .
H15A C15 H15C 109.5 . .
H15B C15 H15C 109.5 . .
N1 C16 C3 126.9(5) . .
N1 C16 H16 116.6 . .
C3 C16 H16 116.6 . .
N1 C17 C18 113.1(4) . .
N1 C17 H17A 109.0 . .
C18 C17 H17A 109.0 . .
N1 C17 H17B 109.0 . .
C18 C17 H17B 109.0 . .
H17A C17 H17B 107.8 . .
C19 C18 C17 114.2(4) . .
C19 C18 H18A 108.7 . .
C17 C18 H18A 108.7 . .
C19 C18 H18B 108.7 . .
C17 C18 H18B 108.7 . .
H18A C18 H18B 107.6 . .
O2 C19 C18 111.4(4) . .
O2 C19 H19A 109.3 . .
C18 C19 H19A 109.3 . .
O2 C19 H19B 109.3 . .
C18 C19 H19B 109.3 . .
H19A C19 H19B 108.0 . .
C21 C20 Al1 114.2(4) . .
C21 C20 H20A 108.7 . .
Al1 C20 H20A 108.7 . .
C21 C20 H20B 108.7 . .
Al1 C20 H20B 108.7 . .
H20A C20 H20B 107.6 . .
C20 C21 H21A 109.5 . .
C20 C21 H21B 109.5 . .
H21A C21 H21B 109.5 . .
C20 C21 H21C 109.5 . .
H21A C21 H21C 109.5 . .
H21B C21 H21C 109.5 . .

loop_
_geom_bond_atom_site_label_1
_geom_bond_atom_site_label_2
_geom_bond_distance
_geom_bond_site_symmetry_2
Al1 O1 1.797(4) .
Al1 O2 1.851(3) .
Al1 O2 1.905(3) 3_556
Al1 C20 1.993(5) .
Al1 N1 2.034(4) .
Al1 Al1 2.982(3) 3_556
O1 C2 1.325(6) .
O2 C19 1.422(6) .
O2 Al1 1.905(3) 3_556
N1 C16 1.299(6) .
N1 C17 1.455(6) .
C2 C3 1.415(7) .
C2 C7 1.442(7) .
C3 C4 1.395(7) .
C3 C16 1.441(7) .
C4 C5 1.390(7) .
C4 H4 0.9500 .
C5 C6 1.405(7) .
C5 C12 1.528(7) .
C6 C7 1.378(7) .
C6 H6 0.9500 .
C7 C8 1.529(7) .
C8 C9 1.527(7) .
C8 C10 1.535(7) .
C8 C11 1.538(8) .
C9 H9A 0.9800 .
C9 H9B 0.9800 .
C9 H9C 0.9800 .
C10 H10A 0.9800 .
C10 H10B 0.9800 .
C10 H10C 0.9800 .
C11 H11A 0.9800 .
C11 H11B 0.9800 .
C11 H11C 0.9800 .
C12 C13 1.526(8) .
C12 C15 1.531(7) .
C12 C14 1.547(8) .
C13 H13A 0.9800 .
C13 H13B 0.9800 .
C13 H13C 0.9800 .
C14 H14A 0.9800 .
C14 H14B 0.9800 .
C14 H14C 0.9800 .
C15 H15A 0.9800 .
C15 H15B 0.9800 .
C15 H15C 0.9800 .
C16 H16 0.9500 .
C17 C18 1.542(7) .
C17 H17A 0.9900 .
C17 H17B 0.9900 .
C18 C19 1.510(7) .
C18 H18A 0.9900 .
C18 H18B 0.9900 .
C19 H19A 0.9900 .
C19 H19B 0.9900 .
C20 C21 1.541(8) .
C20 H20A 0.9900 .
C20 H20B 0.9900 .
C21 H21A 0.9800 .
C21 H21B 0.9800 .
C21 H21C 0.9800 .

loop_
_geom_torsion_atom_site_label_1
_geom_torsion_atom_site_label_2
_geom_torsion_atom_site_label_3
_geom_torsion_atom_site_label_4
_geom_torsion
_geom_torsion_site_symmetry_1
_geom_torsion_site_symmetry_4
O2 Al1 O1 C2 88.0(5) . .
O2 Al1 O1 C2 160.1(4) 3_556 .
C20 Al1 O1 C2 -98.9(5) . .
N1 Al1 O1 C2 1.4(5) . .
Al1 Al1 O1 C2 130.1(4) 3_556 .
O1 Al1 O2 C19 -94.4(4) . .
O2 Al1 O2 C19 -174.4(5) 3_556 .
C20 Al1 O2 C19 92.7(4) . .
N1 Al1 O2 C19 -6.7(4) . .
Al1 Al1 O2 C19 -174.4(5) 3_556 .
O1 Al1 O2 Al1 80.0(2) . 3_556
O2 Al1 O2 Al1 0.0 3_556 3_556
C20 Al1 O2 Al1 -92.9(2) . 3_556
N1 Al1 O2 Al1 167.72(18) . 3_556
O1 Al1 N1 C16 3.3(4) . .
O2 Al1 N1 C16 -126.5(4) . .
O2 Al1 N1 C16 -92.1(6) 3_556 .
C20 Al1 N1 C16 117.0(4) . .
Al1 Al1 N1 C16 -117.3(4) 3_556 .
O1 Al1 N1 C17 -176.7(4) . .
O2 Al1 N1 C17 53.5(3) . .
O2 Al1 N1 C17 87.8(6) 3_556 .
C20 Al1 N1 C17 -63.1(4) . .
Al1 Al1 N1 C17 62.6(4) 3_556 .
Al1 O1 C2 C3 -6.1(7) . .
Al1 O1 C2 C7 173.7(3) . .
O1 C2 C3 C4 -178.4(4) . .
C7 C2 C3 C4 1.8(7) . .
O1 C2 C3 C16 6.4(7) . .
C7 C2 C3 C16 -173.5(5) . .
C2 C3 C4 C5 1.4(7) . .
C16 C3 C4 C5 176.8(5) . .
C3 C4 C5 C6 -3.4(7) . .
C3 C4 C5 C12 176.8(5) . .
C4 C5 C6 C7 2.5(7) . .
C12 C5 C6 C7 -177.7(5) . .
C5 C6 C7 C2 0.4(8) . .
C5 C6 C7 C8 -178.0(5) . .
O1 C2 C7 C6 177.5(4) . .
C3 C2 C7 C6 -2.6(7) . .
O1 C2 C7 C8 -4.0(7) . .
C3 C2 C7 C8 175.9(4) . .
C6 C7 C8 C9 0.0(7) . .
C2 C7 C8 C9 -178.4(5) . .
C6 C7 C8 C10 -120.4(5) . .
C2 C7 C8 C10 61.1(6) . .
C6 C7 C8 C11 118.3(5) . .
C2 C7 C8 C11 -60.1(6) . .
C4 C5 C12 C13 7.0(7) . .
C6 C5 C12 C13 -172.8(5) . .
C4 C5 C12 C15 128.4(5) . .
C6 C5 C12 C15 -51.3(6) . .
C4 C5 C12 C14 -113.8(6) . .
C6 C5 C12 C14 66.5(6) . .
C17 N1 C16 C3 176.7(5) . .
Al1 N1 C16 C3 -3.4(7) . .
C4 C3 C16 N1 -177.1(5) . .
C2 C3 C16 N1 -1.7(8) . .
C16 N1 C17 C18 135.9(5) . .
Al1 N1 C17 C18 -44.1(5) . .
N1 C17 C18 C19 -18.3(7) . .
Al1 O2 C19 C18 -46.2(6) . .
Al1 O2 C19 C18 140.7(3) 3_556 .
C17 C18 C19 O2 65.5(6) . .
O1 Al1 C20 C21 -152.8(4) . .
O2 Al1 C20 C21 21.2(5) . .
O2 Al1 C20 C21 -56.4(4) 3_556 .
N1 Al1 C20 C21 113.2(4) . .
Al1 Al1 C20 C21 -20.5(5) 3_556 .
